data_7008888
loop_
_publ_author_name
'Pavlishchuk, Vitaly V.'
'Kolotilov, Sergey V.'
'Addison, Anthony W.'
'Butcher, Raymond J.'
'Sinn, Ekkehard'

_publ_section_title
;
 Nickel(II) complexes with dithiadiiminoamine and
 dithiabis(thiosemicarbazone) ligands&#x200A;&#x2020;
;
_journal_issue 3
_journal_name_full 'Journal of the Chemical Society, Dalton Transactions'
_journal_page_first 335
_journal_paper_doi 10.1039/a906294g
_journal_year 2000
_chemical_formula_sum 'C10 H20 Cl2 N6 Ni O9 S4'
_chemical_formula_weight 626.17
_chemical_name_systematic
;
 ?
;
_space_group_IT_number 14
_symmetry_cell_setting monoclinic
_symmetry_space_group_name_Hall '-P 2yn'
_symmetry_space_group_name_H-M 'P 1 21/n 1'
_atom_sites_solution_hydrogens geom
_atom_sites_solution_primary direct
_atom_sites_solution_secondary difmap
_audit_creation_method SHELXL-97
_cell_angle_alpha 90.00
_cell_angle_beta 97.399(16)
_cell_angle_gamma 90.00
_cell_formula_units_Z 4
_cell_length_a 7.6487(16)
_cell_length_b 14.789(3)
_cell_length_c 21.618(5)
_cell_measurement_reflns_used 40
_cell_measurement_temperature 293(2)
_cell_measurement_theta_max 12.53
_cell_measurement_theta_min 2.94
_cell_volume 2425.0(9)
_computing_cell_refinement 'Siemens XSCANS'
_computing_data_collection 'Siemens XSCANS'
_computing_data_reduction 'Siemens SHELXTL'
_computing_molecular_graphics 'Siemens SHELXTL'
_computing_publication_material 'Siemens SHELXTL'
_computing_structure_refinement 'SHELXL-97 (Sheldrick, 1997)'
_computing_structure_solution 'SHELXS-97 (Sheldrick, 1990)'
_diffrn_ambient_temperature 293(2)
_diffrn_measured_fraction_theta_full 1.000
_diffrn_measured_fraction_theta_max 1.000
_diffrn_measurement_method '\w scans'
_diffrn_radiation_monochromator graphite
_diffrn_radiation_source 'fine-focus sealed tube'
_diffrn_radiation_type MoK\a
_diffrn_radiation_wavelength 0.71073
_diffrn_reflns_av_R_equivalents 0.0331
_diffrn_reflns_av_sigmaI/netI 0.0618
_diffrn_reflns_limit_h_max 9
_diffrn_reflns_limit_h_min 0
_diffrn_reflns_limit_k_max 0
_diffrn_reflns_limit_k_min -17
_diffrn_reflns_limit_l_max 25
_diffrn_reflns_limit_l_min -25
_diffrn_reflns_number 4607
_diffrn_reflns_theta_full 25.00
_diffrn_reflns_theta_max 25.00
_diffrn_reflns_theta_min 2.35
_diffrn_standards_interval_count 97
_diffrn_standards_number 3
_exptl_absorpt_coefficient_mu 1.417
_exptl_absorpt_correction_T_max 0.9558
_exptl_absorpt_correction_T_min 0.8300
_exptl_absorpt_correction_type integration
_exptl_crystal_colour pale_purple
_exptl_crystal_density_diffrn 1.715
_exptl_crystal_density_method 'not measured'
_exptl_crystal_description long_needle
_exptl_crystal_F_000 1280
_exptl_crystal_size_max 0.02
_exptl_crystal_size_mid 0.95
_exptl_crystal_size_min 0.14
_refine_diff_density_max 0.726
_refine_diff_density_min -0.688
_refine_diff_density_rms 0.083
_refine_ls_extinction_method none
_refine_ls_goodness_of_fit_ref 1.003
_refine_ls_hydrogen_treatment mixed
_refine_ls_matrix_type full
_refine_ls_number_parameters 374
_refine_ls_number_reflns 4267
_refine_ls_number_restraints 38
_refine_ls_restrained_S_all 1.086
_refine_ls_R_factor_all 0.0818
_refine_ls_R_factor_gt 0.0508
_refine_ls_shift/su_max 0.128
_refine_ls_shift/su_mean 0.002
_refine_ls_structure_factor_coef Fsqd
_refine_ls_weighting_details 'calc w=1/[\s^2^(Fo^2^)+(0.0509P)^2^+4.5244P] where P=(Fo^2^+2Fc^2^)/3'
_refine_ls_weighting_scheme calc
_refine_ls_wR_factor_gt 0.1127
_refine_ls_wR_factor_ref 0.1281
_reflns_number_gt 3038
_reflns_number_total 4267
_reflns_threshold_expression >2sigma(I)
_cod_data_source_file a906294g.txt
_cod_data_source_block 2
_cod_depositor_comments
;
The following automatic conversions were performed:
'_symmetry_cell_setting' value 'Monoclinic' changed to 'monoclinic'
according to '/home/saulius/struct/CIF-dictionaries/cif_core.dic'
dictionary named 'cif_core.dic' version 2.4.1 from 2010-06-29.

Automatic conversion script
Id: cif_fix_enum 1527 2010-12-29 10:47:43Z saulius 
;
_cod_original_cell_volume 2425.1(9)
_cod_original_sg_symbol_H-M P2(1)/n
_cod_database_code 7008888

loop_
_symmetry_equiv_pos_as_xyz
'x, y, z'
'-x+1/2, y+1/2, -z+1/2'
'-x, -y, -z'
'x-1/2, -y-1/2, z-1/2'

loop_
_atom_site_label
_atom_site_type_symbol
_atom_site_fract_x
_atom_site_fract_y
_atom_site_fract_z
_atom_site_U_iso_or_equiv
_atom_site_adp_type
_atom_site_occupancy
_atom_site_symmetry_multiplicity
_atom_site_calc_flag
_atom_site_refinement_flags
_atom_site_disorder_assembly
_atom_site_disorder_group
Ni Ni 0.93093(9) 0.77559(4) 0.05236(3) 0.0324(2) Uani 1 1 d . . .
Cl1 Cl 0.6687(2) 1.05974(13) 0.17702(10) 0.0713(5) Uani 1 1 d D . .
Cl2 Cl 1.0488(3) 0.93349(14) 0.35999(8) 0.0765(6) Uani 1 1 d D . .
S1A S 0.7774(2) 0.90527(10) 0.00454(7) 0.0417(4) Uani 1 1 d . . .
S2A S 1.0985(2) 0.64201(10) 0.07663(6) 0.0442(4) Uani 1 1 d . . .
S1B S 0.65291(19) 0.69459(10) 0.04000(7) 0.0423(4) Uani 1 1 d . . .
S2B S 1.17722(19) 0.87027(10) 0.08581(7) 0.0419(4) Uani 1 1 d . . .
O1W O 1.0385(8) 0.5495(4) -0.1566(2) 0.0812(15) Uani 1 1 d . . .
O11 O 0.5671(8) 0.9894(4) 0.1483(3) 0.106(2) Uani 1 1 d D A .
O12 O 0.547(2) 1.1228(14) 0.1951(13) 0.233(16) Uani 0.49 1 d PD A 1
O13 O 0.781(2) 1.0340(10) 0.2265(6) 0.121(7) Uani 0.49 1 d PD A 1
O14 O 0.755(3) 1.1010(18) 0.1317(7) 0.27(2) Uani 0.49 1 d PD A 1
O12A O 0.6257(19) 1.1421(5) 0.1513(6) 0.089(5) Uani 0.51 1 d PD A 2
O13A O 0.645(4) 1.0617(10) 0.2401(4) 0.190(11) Uani 0.51 1 d PD A 2
O14A O 0.8461(11) 1.0411(9) 0.1740(13) 0.188(12) Uani 0.51 1 d PD A 2
O21 O 1.1827(7) 0.9070(4) 0.4073(2) 0.0842(16) Uani 1 1 d D B .
O22 O 0.9213(12) 0.9861(6) 0.3834(4) 0.112(4) Uani 0.69 1 d PD B 1
O23 O 1.1436(10) 1.0023(5) 0.3205(3) 0.084(2) Uani 0.69 1 d PD B 1
O24 O 0.9972(12) 0.8678(5) 0.3182(3) 0.100(3) Uani 0.69 1 d PD B 1
O22A O 0.9045(15) 0.8603(9) 0.3709(7) 0.088(5) Uiso 0.31 1 d PD B 2
O23A O 1.072(2) 0.9205(13) 0.3002(4) 0.114(8) Uiso 0.31 1 d PD B 2
O24A O 0.963(2) 1.0125(8) 0.3754(8) 0.087(8) Uiso 0.31 1 d PD B 2
N1A N 0.9711(6) 0.7463(3) -0.03764(19) 0.0328(10) Uani 1 1 d . . .
N2A N 1.0586(6) 0.6668(3) -0.0470(2) 0.0372(11) Uani 1 1 d . . .
N3A N 1.2093(8) 0.5422(4) -0.0111(3) 0.0506(14) Uani 1 1 d . . .
N1B N 0.8657(6) 0.8009(3) 0.13961(19) 0.0344(10) Uani 1 1 d . . .
N2B N 0.9837(7) 0.8511(4) 0.1789(2) 0.0458(13) Uani 1 1 d . . .
N3B N 1.2307(10) 0.9354(5) 0.1990(3) 0.0691(19) Uani 1 1 d . . .
C1A C 0.5496(7) 0.8727(4) 0.0044(3) 0.0486(15) Uani 1 1 d . . .
H1AA H 0.5141 0.8878 0.0447 0.049(17) Uiso 1 1 calc R . .
H1AB H 0.4774 0.9082 -0.0268 0.07(2) Uiso 1 1 calc R . .
C2A C 0.8181(8) 0.8810(4) -0.0747(3) 0.0477(15) Uani 1 1 d . . .
H2AA H 0.7057 0.8813 -0.1012 0.07(2) Uiso 1 1 calc R . .
H2AB H 0.8880 0.9300 -0.0885 0.026(13) Uiso 1 1 calc R . .
C3A C 0.9096(7) 0.7937(4) -0.0852(2) 0.0374(13) Uani 1 1 d . . .
C4A C 0.9239(11) 0.7701(5) -0.1516(3) 0.0573(18) Uani 1 1 d . . .
H4AA H 1.0409 0.7488 -0.1550 0.20(6) Uiso 1 1 calc R . .
H4AB H 0.8999 0.8227 -0.1773 0.09(3) Uiso 1 1 calc R . .
H4AC H 0.8402 0.7236 -0.1653 0.17(5) Uiso 1 1 calc R . .
C5A C 1.1235(7) 0.6151(4) 0.0019(3) 0.0383(13) Uani 1 1 d . . .
C1B C 0.5120(8) 0.7734(4) -0.0084(3) 0.0517(15) Uani 1 1 d . . .
H1BA H 0.5238 0.7613 -0.0518 0.07(2) Uiso 1 1 calc R . .
H1BB H 0.3904 0.7614 -0.0027 0.060(19) Uiso 1 1 calc R . .
C2B C 0.5976(8) 0.7166(4) 0.1176(3) 0.0489(15) Uani 1 1 d . . .
H2BA H 0.4838 0.7464 0.1135 0.09(3) Uiso 1 1 calc R . .
H2BB H 0.5842 0.6589 0.1378 0.042(15) Uiso 1 1 calc R . .
C3B C 0.7244(7) 0.7724(4) 0.1597(2) 0.0355(12) Uani 1 1 d . . .
C4B C 0.6767(9) 0.7888(5) 0.2234(3) 0.0583(18) Uani 1 1 d . . .
H4BA H 0.6727 0.8527 0.2309 0.11(3) Uiso 1 1 calc R . .
H4BB H 0.7635 0.7614 0.2538 0.10(3) Uiso 1 1 calc R . .
H4BC H 0.5633 0.7627 0.2267 0.12(3) Uiso 1 1 calc R . .
C5B C 1.1280(7) 0.8868(4) 0.1587(3) 0.0409(13) Uani 1 1 d . . .
H1NA H 1.250(7) 0.510(4) 0.018(2) 0.024(15) Uiso 1 1 d . . .
H1B H 0.968(7) 0.860(4) 0.212(2) 0.027(15) Uiso 1 1 d . . .
H1NB H 1.216(9) 0.947(4) 0.235(3) 0.06(2) Uiso 1 1 d . . .
H1A H 1.071(7) 0.650(4) -0.083(3) 0.038(16) Uiso 1 1 d . . .
H2NB H 1.320(9) 0.953(5) 0.191(3) 0.05(2) Uiso 1 1 d . . .
H2NA H 1.225(8) 0.534(4) -0.048(3) 0.05(2) Uiso 1 1 d . . .

loop_
_atom_site_aniso_label
_atom_site_aniso_U_11
_atom_site_aniso_U_22
_atom_site_aniso_U_33
_atom_site_aniso_U_23
_atom_site_aniso_U_13
_atom_site_aniso_U_12
Ni 0.0355(4) 0.0339(4) 0.0294(3) -0.0025(3) 0.0102(3) -0.0006(3)
Cl1 0.0613(11) 0.0619(11) 0.0849(13) 0.0138(10) -0.0122(10) -0.0130(10)
Cl2 0.0779(13) 0.0986(15) 0.0474(10) -0.0292(10) -0.0129(9) 0.0304(11)
S1A 0.0471(8) 0.0365(8) 0.0434(8) 0.0013(6) 0.0137(7) 0.0041(7)
S2A 0.0552(9) 0.0423(8) 0.0350(7) -0.0017(6) 0.0055(6) 0.0076(7)
S1B 0.0434(8) 0.0433(8) 0.0414(8) -0.0041(6) 0.0093(6) -0.0070(7)
S2B 0.0381(8) 0.0484(8) 0.0423(8) -0.0074(7) 0.0166(6) -0.0077(7)
O1W 0.102(4) 0.076(4) 0.070(3) -0.013(3) 0.027(3) -0.001(3)
O11 0.105(5) 0.093(4) 0.117(5) -0.016(4) 0.002(4) -0.040(4)
O12 0.17(2) 0.20(3) 0.31(4) -0.14(3) -0.08(2) 0.06(2)
O13 0.091(11) 0.174(16) 0.081(10) -0.031(11) -0.052(9) 0.036(12)
O14 0.23(3) 0.36(5) 0.19(2) 0.13(3) -0.05(2) -0.22(3)
O12A 0.116(13) 0.050(6) 0.091(10) 0.025(6) -0.028(8) 0.007(8)
O13A 0.38(4) 0.132(16) 0.070(10) 0.026(10) 0.059(17) -0.04(2)
O14A 0.046(8) 0.110(12) 0.41(4) 0.047(19) 0.057(15) 0.004(8)
O21 0.089(4) 0.098(4) 0.060(3) 0.007(3) -0.014(3) 0.005(3)
O22 0.134(9) 0.082(6) 0.142(9) 0.027(6) 0.102(8) 0.033(6)
O23 0.116(7) 0.090(6) 0.048(4) 0.013(4) 0.019(4) -0.024(5)
O24 0.143(8) 0.093(6) 0.059(5) -0.024(4) -0.007(5) -0.042(6)
N1A 0.035(2) 0.033(2) 0.031(2) -0.0016(19) 0.0102(19) -0.0007(19)
N2A 0.042(3) 0.040(3) 0.031(3) -0.005(2) 0.011(2) 0.006(2)
N3A 0.063(4) 0.047(3) 0.044(3) -0.001(3) 0.012(3) 0.016(3)
N1B 0.037(2) 0.038(2) 0.029(2) -0.0031(19) 0.0096(19) -0.004(2)
N2B 0.053(3) 0.059(3) 0.028(3) -0.007(2) 0.013(2) -0.017(3)
N3B 0.072(4) 0.095(5) 0.043(3) -0.020(3) 0.014(3) -0.042(4)
C1A 0.040(3) 0.058(4) 0.049(4) 0.004(3) 0.011(3) 0.008(3)
C2A 0.059(4) 0.048(4) 0.039(3) 0.010(3) 0.014(3) 0.005(3)
C3A 0.044(3) 0.036(3) 0.034(3) 0.001(2) 0.012(2) -0.006(3)
C4A 0.089(5) 0.057(4) 0.029(3) 0.004(3) 0.019(3) 0.002(4)
C5A 0.034(3) 0.041(3) 0.039(3) -0.007(3) 0.005(2) -0.002(3)
C1B 0.038(3) 0.069(4) 0.048(4) 0.003(3) 0.004(3) -0.002(3)
C2B 0.050(4) 0.058(4) 0.042(3) 0.006(3) 0.017(3) -0.010(3)
C3B 0.041(3) 0.034(3) 0.034(3) 0.002(2) 0.012(2) 0.000(3)
C4B 0.062(4) 0.078(5) 0.040(3) 0.000(3) 0.024(3) -0.008(4)
C5B 0.046(3) 0.040(3) 0.038(3) 0.000(3) 0.010(3) -0.007(3)

loop_
_atom_type_symbol
_atom_type_description
_atom_type_scat_dispersion_real
_atom_type_scat_dispersion_imag
_atom_type_scat_source
C C 0.0033 0.0016 'International Tables Vol C Tables 4.2.6.8 and 6.1.1.4'
H H 0.0000 0.0000 'International Tables Vol C Tables 4.2.6.8 and 6.1.1.4'
N N 0.0061 0.0033 'International Tables Vol C Tables 4.2.6.8 and 6.1.1.4'
O O 0.0106 0.0060 'International Tables Vol C Tables 4.2.6.8 and 6.1.1.4'
S S 0.1246 0.1234 'International Tables Vol C Tables 4.2.6.8 and 6.1.1.4'
Cl Cl 0.1484 0.1585 'International Tables Vol C Tables 4.2.6.8 and 6.1.1.4'
Ni Ni 0.3393 1.1124 'International Tables Vol C Tables 4.2.6.8 and 6.1.1.4'

loop_
_geom_angle_atom_site_label_1
_geom_angle_atom_site_label_2
_geom_angle_atom_site_label_3
_geom_angle
_geom_angle_site_symmetry_1
_geom_angle_site_symmetry_3
_geom_angle_publ_flag
N1B Ni N1A 174.35(17) . . ?
N1B Ni S2A 97.87(13) . . ?
N1A Ni S2A 83.79(12) . . ?
N1B Ni S2B 83.68(12) . . ?
N1A Ni S2B 101.68(12) . . ?
S2A Ni S2B 92.22(6) . . ?
N1B Ni S1A 94.97(13) . . ?
N1A Ni S1A 83.43(12) . . ?
S2A Ni S1A 167.15(5) . . ?
S2B Ni S1A 89.15(6) . . ?
N1B Ni S1B 82.97(13) . . ?
N1A Ni S1B 91.56(12) . . ?
S2A Ni S1B 93.09(6) . . ?
S2B Ni S1B 166.19(5) . . ?
S1A Ni S1B 88.50(6) . . ?
O13 Cl1 O12A 132.7(8) . . ?
O13 Cl1 O14 112.1(8) . . ?
O12A Cl1 O14 55.3(12) . . ?
O13 Cl1 O14A 56.8(9) . . ?
O12A Cl1 O14A 110.1(7) . . ?
O14 Cl1 O14A 60.2(10) . . ?
O13 Cl1 O11 114.0(6) . . ?
O12A Cl1 O11 113.2(5) . . ?
O14 Cl1 O11 107.5(7) . . ?
O14A Cl1 O11 108.8(7) . . ?
O13 Cl1 O13A 51.5(8) . . ?
O12A Cl1 O13A 109.0(7) . . ?
O14 Cl1 O13A 144.2(10) . . ?
O14A Cl1 O13A 107.4(7) . . ?
O11 Cl1 O13A 108.3(7) . . ?
O13 Cl1 O12 110.3(8) . . ?
O12A Cl1 O12 52.2(11) . . ?
O14 Cl1 O12 107.1(8) . . ?
O14A Cl1 O12 145.8(10) . . ?
O11 Cl1 O12 105.4(7) . . ?
O13A Cl1 O12 62.8(10) . . ?
O23A Cl2 O24 46.8(8) . . ?
O23A Cl2 O22 128.0(9) . . ?
O24 Cl2 O22 119.2(6) . . ?
O23A Cl2 O24A 118.2(7) . . ?
O24 Cl2 O24A 130.9(8) . . ?
O22 Cl2 O24A 22.6(8) . . ?
O23A Cl2 O21 119.2(7) . . ?
O24 Cl2 O21 114.1(4) . . ?
O22 Cl2 O21 111.7(5) . . ?
O24A Cl2 O21 112.2(7) . . ?
O23A Cl2 O23 55.9(8) . . ?
O24 Cl2 O23 102.7(4) . . ?
O22 Cl2 O23 103.3(5) . . ?
O24A Cl2 O23 81.4(8) . . ?
O21 Cl2 O23 103.4(4) . . ?
O23A Cl2 O22A 103.1(7) . . ?
O24 Cl2 O22A 57.3(6) . . ?
O22 Cl2 O22A 78.1(7) . . ?
O24A Cl2 O22A 100.2(7) . . ?
O21 Cl2 O22A 99.0(5) . . ?
O23 Cl2 O22A 155.0(6) . . ?
C1A S1A C2A 103.2(3) . . ?
C1A S1A Ni 101.8(2) . . ?
C2A S1A Ni 96.6(2) . . ?
C5A S2A Ni 96.2(2) . . ?
C2B S1B C1B 103.0(3) . . ?
C2B S1B Ni 96.6(2) . . ?
C1B S1B Ni 101.1(2) . . ?
C5B S2B Ni 96.1(2) . . ?
C3A N1A N2A 118.8(4) . . ?
C3A N1A Ni 124.1(4) . . ?
N2A N1A Ni 116.9(3) . . ?
C5A N2A N1A 120.3(4) . . ?
C3B N1B N2B 118.7(4) . . ?
C3B N1B Ni 124.5(4) . . ?
N2B N1B Ni 116.7(3) . . ?
C5B N2B N1B 120.8(5) . . ?
C1B C1A S1A 114.7(4) . . ?
C3A C2A S1A 116.9(4) . . ?
N1A C3A C4A 125.3(5) . . ?
N1A C3A C2A 118.6(5) . . ?
C4A C3A C2A 116.1(5) . . ?
N3A C5A N2A 116.3(5) . . ?
N3A C5A S2A 121.1(5) . . ?
N2A C5A S2A 122.6(4) . . ?
C1A C1B S1B 115.5(4) . . ?
C3B C2B S1B 117.0(4) . . ?
N1B C3B C4B 125.1(5) . . ?
N1B C3B C2B 118.9(5) . . ?
C4B C3B C2B 115.9(5) . . ?
N3B C5B N2B 116.5(6) . . ?
N3B C5B S2B 121.0(5) . . ?
N2B C5B S2B 122.5(4) . . ?

loop_
_geom_bond_atom_site_label_1
_geom_bond_atom_site_label_2
_geom_bond_distance
_geom_bond_site_symmetry_2
_geom_bond_publ_flag
Ni N1B 2.047(4) . ?
Ni N1A 2.054(4) . ?
Ni S2A 2.3763(17) . ?
Ni S2B 2.3835(16) . ?
Ni S1A 2.4111(16) . ?
Ni S1B 2.4253(16) . ?
Cl1 O13 1.338(8) . ?
Cl1 O12A 1.361(7) . ?
Cl1 O14 1.388(10) . ?
Cl1 O14A 1.394(8) . ?
Cl1 O11 1.395(5) . ?
Cl1 O13A 1.399(9) . ?
Cl1 O12 1.410(10) . ?
Cl2 O23A 1.341(9) . ?
Cl2 O24 1.352(6) . ?
Cl2 O22 1.393(6) . ?
Cl2 O24A 1.402(9) . ?
Cl2 O21 1.407(4) . ?
Cl2 O23 1.565(6) . ?
Cl2 O22A 1.585(9) . ?
S1A C1A 1.807(6) . ?
S1A C2A 1.816(6) . ?
S2A C5A 1.699(5) . ?
S1B C2B 1.812(6) . ?
S1B C1B 1.823(6) . ?
S2B C5B 1.684(5) . ?
N1A C3A 1.283(7) . ?
N1A N2A 1.381(6) . ?
N2A C5A 1.347(7) . ?
N3A C5A 1.310(7) . ?
N1B C3B 1.287(6) . ?
N1B N2B 1.374(6) . ?
N2B C5B 1.347(7) . ?
N3B C5B 1.310(8) . ?
C1A C1B 1.516(8) . ?
C2A C3A 1.500(8) . ?
C3A C4A 1.495(7) . ?
C2B C3B 1.491(8) . ?
C3B C4B 1.489(7) . ?
